data_1577165
loop_
_publ_author_name
'Leypold, Mario'
'Poli, Lorenzo'
'Earl, Max'
'Putra, Okky D.'
'Kwapien, Karolina'
'Lewis, Richard J.'
'Murphy, John J.'
'Passamonti, Marta'
'von Sydow, Lena M.'
'Spelling, Victor'
'Asproudis, Ioannis'
'Sardana, Malvika'
'Gatti, Claudia'
'Seki, Hikaru'
'Lemaitre, Thomas'
'Juskaite, Radvile'
'Gopalakrishnan, Ranganath'
'Francis, Stuart J.'
'Gardelli, Cristina'
'Norrby, Per-Ola'
'Czechtizky, Werngard'

_publ_section_title
;
 Regioselective synthesis of aza-saccharins via anionic [1,4] Fries-type
 rearrangement of aryl sulfonimidoyl fluorides
;
_journal_name_full 'Chemical Science'
_journal_paper_doi 10.1039/D6SC00432F
_journal_year 2026
_chemical_formula_moiety 'C18 H12 Cl F N4 O2 S'
_chemical_formula_sum 'C18 H12 Cl F N4 O2 S'
_chemical_formula_weight 402.83
_chemical_name_systematic 'AZ14288800 SN1088856581'
_space_group_crystal_system monoclinic
_space_group_IT_number 15
_space_group_name_Hall '-C 2yc'
_space_group_name_H-M_alt 'C 1 2/c 1'
_atom_sites_solution_hydrogens mixed
_audit_creation_date 2022-06-27
_audit_creation_method
;
Olex2 1.5
(compiled 2021.07.19 svn.r715e62df for OlexSys, GUI svn.r6383)
;
_audit_update_record
;
2025-12-18 deposited with the CCDC.	2026-04-17 downloaded from the CCDC.
;
_cell_angle_alpha 90
_cell_angle_beta 105.5040(10)
_cell_angle_gamma 90
_cell_formula_units_Z 8
_cell_length_a 22.27110(10)
_cell_length_b 12.39990(10)
_cell_length_c 13.04290(10)
_cell_measurement_reflns_used 28294
_cell_measurement_temperature 173.00(10)
_cell_measurement_theta_max 77.2100
_cell_measurement_theta_min 4.0970
_cell_volume 3470.85(4)
_computing_cell_refinement 'CrysAlisPro 1.171.42.35a (Rigaku OD, 2021)'
_computing_data_collection 'CrysAlisPro 1.171.42.35a (Rigaku OD, 2021)'
_computing_data_reduction 'CrysAlisPro 1.171.42.35a (Rigaku OD, 2021)'
_computing_molecular_graphics 'Olex2 1.5 (Dolomanov et al., 2009)'
_computing_publication_material 'Olex2 1.5 (Dolomanov et al., 2009)'
_computing_structure_refinement 'SHELXL 2018/3 (Sheldrick, 2015)'
_computing_structure_solution 'SHELXT 2018/2 (Sheldrick, 2018)'
_diffrn_ambient_environment N~2~
_diffrn_ambient_temperature 173.00(10)
_diffrn_detector 'Hybrid Pixel Array Detector'
_diffrn_detector_area_resol_mean 10.0000
_diffrn_detector_type 'HyPix-Arc 100'
_diffrn_measured_fraction_theta_full 1.000
_diffrn_measured_fraction_theta_max 0.977
_diffrn_measurement_details
;
List of Runs (angles in degrees, time in seconds):

  # Type    Start    End  Width  t~exp~   \w     \q     \k     \f   Frames
#--------------------------------------------------------------------------
  1  \w     36.00 137.00   0.50    0.05    --   66.00  76.00 139.70  202
  2  \w     35.00 137.00   0.50    0.05    --   66.00  77.00  61.79  204
  3  \w     40.00 141.00   0.50    0.05    --   70.00  76.00 -19.03  202
  4  \w     43.00 145.00   0.50    0.05    --   74.00  77.00 -78.28  204
  5  \w     40.00 141.00   0.50    0.05    --   70.00  76.00-120.59  202
  6  \w     36.00 138.00   0.50    0.05    --   66.00  75.00-169.35  204
  7  \w     60.00 162.00   0.50    0.19    --   90.00  75.00-125.74  204
  8  \w     89.00 178.00   0.50    0.19    --  108.71  45.00-150.00  178
  9  \w     89.00 178.00   0.50    0.19    --  108.71  45.00 -30.00  178
 10  \w     67.00 178.00   0.50    0.19    --   98.01  30.00  60.00  222
 11  \w    -26.00  34.00   0.50    0.05    --  -48.82  19.00   0.00  120
 12  \w    -35.00   0.00   0.50    0.19    --  -82.38  30.00  60.00   70
 13  \w    -35.00   0.00   0.50    0.19    --  -82.38  30.00  90.00   70
 14  \w    -26.00  34.00   0.50    0.05    --  -48.82  19.00  60.00  120
 15  \w    -35.00   0.00   0.50    0.19    --  -82.38  30.00  30.00   70
 16  \w    -35.00   0.00   0.50    0.19    --  -82.38  30.00   0.00   70
 17  \w    -35.00   0.00   0.50    0.19    --  -82.38  30.00 -90.00   70
 18  \w    -51.00  -1.00   0.50    0.19    --  -82.38  45.00-150.00  100
 19  \w     17.00  43.00   0.50    0.05    --   54.00  88.00   0.88   52
 20  \w     95.00 176.00   0.50    0.19    --   98.01 125.00-180.00  162
 21  \w     87.00 178.00   0.50    0.19    --  108.71 137.00-123.00  182
 22  \w     95.00 178.00   0.50    0.19    --  108.71 125.00-150.00  166
 23  \w     90.00 175.00   0.50    0.19    --   98.01 133.00  58.00  170
 24  \w     95.00 176.00   0.50    0.19    --   98.01 125.00   0.00  162
 25  \w     90.00 178.00   0.50    0.19    --  108.71 133.00  58.00  176
 26  \w     15.00  42.00   0.50    0.05    --   54.00  91.00 149.78   54
 27  \w     15.00  42.00   0.50    0.05    --   54.00  91.00  65.10   54
 28  \w    -50.00 -17.00   0.50    0.05    --   14.00 132.00  33.15   66
 29  \w     14.00  41.00   0.50    0.05    --   54.00  92.00 -47.75   54
 30  \w     15.00  42.00   0.50    0.05    --   54.00  91.00-163.74   54
 31  \w     16.00  43.00   0.50    0.05    --   54.00  89.00-122.27   54
 32  \w     17.00  51.00   0.50    0.19    --   98.01 -45.00 -60.00   68
 33  \w     32.00  71.00   0.50    0.19    --  108.71 -61.00-120.00   78
 34  \w     32.00  71.00   0.50    0.19    --  108.71 -61.00-180.00   78
 35  \w     32.00  71.00   0.50    0.19    --  108.71 -61.00 -30.00   78
 36  \w     17.00  51.00   0.50    0.19    --   98.01 -45.00 -30.00   68
 37  \w     17.00  51.00   0.50    0.19    --   98.01 -45.00   0.00   68
 38  \w     17.00  51.00   0.50    0.19    --   98.01 -45.00  60.00   68
 39  \w     17.00  51.00   0.50    0.19    --   98.01 -45.00 120.00   68
 40  \w     38.00 105.00   0.50    0.19    --  108.71 -77.00 -30.00  134
 41  \w     17.00  51.00   0.50    0.19    --   98.01 -45.00-180.00   68
 42  \w     35.00 105.00   0.50    0.19    --  108.71 -95.00-180.00  140
 43  \w     39.00 113.00   0.50    0.05    --   48.20-133.00  -9.00  148
 44  \w     39.00 117.00   0.50    0.19    --   98.01-133.00  -9.00  156
 45  \w     34.00 112.00   0.50    0.19    --   98.01-125.00-120.00  156
 46  \w     39.00 118.00   0.50    0.19    --  108.71-133.00  -9.00  158
 47  \w     34.00 111.00   0.50    0.19    --  108.71-125.00-180.00  154
 48  \w     34.00 112.00   0.50    0.19    --   98.01-125.00  30.00  156
 49  \w     41.00 120.00   0.50    0.19    --   98.01-137.00 173.00  158
 50  \w     41.00 121.00   0.50    0.19    --  108.71-137.00 173.00  160
 51  \w   -125.00 -66.00   0.50    0.05    --  -48.82-137.00 173.00  118
 52  \w   -158.00 -66.00   0.50    0.19    --  -82.38-137.00 173.00  184
 53  \w   -159.00 -68.00   0.50    0.19    --  -82.38-133.00  -9.00  182
 54  \w   -125.00 -68.00   0.50    0.05    --  -48.82-133.00  -9.00  114
 55  \w   -163.00 -61.00   0.50    0.19    --  -90.25 -73.00 110.45  204
 56  \w   -162.00 -61.00   0.50    0.19    --  -90.25 -74.00 173.75  202
 57  \w   -153.00 -51.00   0.50    0.19    --  -82.38 -77.00   0.00  204
 58  \w   -162.00 -60.00   0.50    0.19    --  -90.25 -75.00 -60.55  204
 59  \w   -163.00 -61.00   0.50    0.19    --  -90.25 -73.00  61.63  204
 60  \w   -163.00-121.00   0.50    0.19    --  -90.25 -73.00 149.61   84
 61  \w    -92.00 -17.00   0.50    0.19    --  -82.38 133.00  58.00  150
 62  \w    -92.00 -17.00   0.50    0.05    --  -48.82 133.00  58.00  150
;
_diffrn_measurement_device 'four-circle diffractometer'
_diffrn_measurement_device_type 'XtaLAB Synergy, Dualflex, HyPix-Arc 100'
_diffrn_measurement_method '\w scans'
_diffrn_orient_matrix_type 'CrysAlisPro convention (1999,Acta A55,543-557)'
_diffrn_orient_matrix_UB_11 0.0091736000
_diffrn_orient_matrix_UB_12 -0.1130321000
_diffrn_orient_matrix_UB_13 -0.0425050000
_diffrn_orient_matrix_UB_21 -0.0226873000
_diffrn_orient_matrix_UB_22 -0.0515680000
_diffrn_orient_matrix_UB_23 0.0904399000
_diffrn_orient_matrix_UB_31 -0.0674417000
_diffrn_orient_matrix_UB_32 0.0019666000
_diffrn_orient_matrix_UB_33 -0.0710783000
_diffrn_radiation_monochromator mirror
_diffrn_radiation_probe x-ray
_diffrn_radiation_type 'Cu K\a'
_diffrn_radiation_wavelength 1.54184
_diffrn_reflns_av_R_equivalents 0.0435
_diffrn_reflns_av_unetI/netI 0.0168
_diffrn_reflns_Laue_measured_fraction_full 1.000
_diffrn_reflns_Laue_measured_fraction_max 0.977
_diffrn_reflns_limit_h_max 26
_diffrn_reflns_limit_h_min -28
_diffrn_reflns_limit_k_max 15
_diffrn_reflns_limit_k_min -15
_diffrn_reflns_limit_l_max 16
_diffrn_reflns_limit_l_min -16
_diffrn_reflns_number 50698
_diffrn_reflns_point_group_measured_fraction_full 1.000
_diffrn_reflns_point_group_measured_fraction_max 0.977
_diffrn_reflns_theta_full 67.684
_diffrn_reflns_theta_max 78.411
_diffrn_reflns_theta_min 4.118
_diffrn_source 'micro-focus sealed X-ray tube'
_diffrn_source_type 'PhotonJet (Cu) X-ray Source'
_exptl_absorpt_coefficient_mu 3.373
_exptl_absorpt_correction_T_max 1.000
_exptl_absorpt_correction_T_min 0.662
_exptl_absorpt_correction_type gaussian
_exptl_absorpt_process_details
;
CrysAlisPro 1.171.42.35a (Rigaku Oxford Diffraction, 2021)
Numerical absorption correction based on gaussian integration over
a multifaceted crystal model
Empirical absorption correction using spherical harmonics,
implemented in SCALE3 ABSPACK scaling algorithm.
;
_exptl_crystal_colour 'clear colourless'
_exptl_crystal_colour_lustre clear
_exptl_crystal_colour_primary colourless
_exptl_crystal_density_diffrn 1.542
_exptl_crystal_description block
_exptl_crystal_F_000 1648
_exptl_crystal_preparation 'Slow evaporation from methanol'
_exptl_crystal_recrystallization_method 'The material was recrystallised from methanol by slow evaporation'
_exptl_crystal_size_max 0.272
_exptl_crystal_size_mid 0.079
_exptl_crystal_size_min 0.054
_refine_diff_density_max 0.270
_refine_diff_density_min -0.334
_refine_diff_density_rms 0.040
_refine_ls_extinction_coef 0.00023(4)
_refine_ls_extinction_expression Fc^*^=kFc[1+0.001xFc^2^\l^3^/sin(2\q)]^-1/4^
_refine_ls_extinction_method 'SHELXL-2018/3 (Sheldrick 2018)'
_refine_ls_goodness_of_fit_ref 1.065
_refine_ls_hydrogen_treatment mixed
_refine_ls_matrix_type full
_refine_ls_number_parameters 302
_refine_ls_number_reflns 3647
_refine_ls_number_restraints 147
_refine_ls_restrained_S_all 1.106
_refine_ls_R_factor_all 0.0316
_refine_ls_R_factor_gt 0.0298
_refine_ls_shift/su_max 0.001
_refine_ls_shift/su_mean 0.000
_refine_ls_structure_factor_coef Fsqd
_refine_ls_weighting_details 'w=1/[\s^2^(Fo^2^)+(0.0471P)^2^+2.2003P] where P=(Fo^2^+2Fc^2^)/3'
_refine_ls_weighting_scheme calc
_refine_ls_wR_factor_gt 0.0838
_refine_ls_wR_factor_ref 0.0855
_reflns_Friedel_coverage 0.000
_reflns_number_gt 3397
_reflns_number_total 3647
_reflns_threshold_expression 'I > 2\s(I)'
_cod_data_source_file d6sc00432f2.cif
_cod_data_source_block en13222-97-meoh_op
_cod_database_code 1577165
_shelx_shelxl_version_number 2018/3
_chemical_oxdiff_formula C18H12ClFN4O2S
_chemical_oxdiff_usercomment 'Mario crystal'
_shelx_space_group_comment
;
The symmetry employed for this shelxl refinement is uniquely defined
by the following loop, which should always be used as a source of
symmetry information in preference to the above space-group names.
They are only intended as comments.
;
_shelx_estimated_absorpt_t_max 0.839
_shelx_estimated_absorpt_t_min 0.461
_olex2_refinement_description
;
1. Fixed Uiso
 At 1.2 times of:
  All C(H) groups
 At 1.5 times of:
  All C(H,H,H) groups
2. Restrained distances
 C18-C13A = C13A-C14A = C14A-C15A = C15A-C16A = C16A-C17A = C17A-C18
 1.39 with sigma of 0.01
 C6-C1 = C1-C2 = C2-C3 = C3-C4 = C4-C5 = C5-C6
 1.39 with sigma of 0.01
 C6-C2 \\sim C1-C3 \\sim C2-C4 \\sim C3-C5 \\sim C4-C6 \\sim C5-C1
 with sigma of 0.02
 C18-C14A \\sim C13A-C15A \\sim C14A-C16A \\sim C15A-C17A \\sim C16A-C18 \\sim
C17A-C13A
 with sigma of 0.02
3. Restrained planarity
 C6, C1, C2, C3, C4, C5
 with sigma of 0.1
 C18, C13A, C14A, C15A, C16A, C17A
 with sigma of 0.1
4. Uiso/Uaniso restraints and constraints
C13A \\sim C13B: within 2A with sigma of 0.001 and sigma for terminal atoms of
0.002 within 2A
Uanis(C18) \\sim Ueq: with sigma of 0.001 and sigma for terminal atoms of 0.002
5. Rigid body (RIGU) restrains
 Cl1A, C16A, C14A, F1A, C15A, C13A, C17A
 with sigma for 1-2 distances of 0.001 and sigma for 1-3 distances of 0.001
 Cl1B, C15B, C13B, C18, C14B, C17B, F1B, C16B
 with sigma for 1-2 distances of 0.001 and sigma for 1-3 distances of 0.001
6. Others
 Sof(Cl1B)=Sof(C17B)=Sof(H17B)=Sof(C16B)=Sof(C15B)=Sof(H15B)=Sof(C14B)=
 Sof(C13B)=Sof(F1B)=1-FVAR(1)
 Sof(Cl1A)=Sof(F1A)=Sof(C17A)=Sof(H17A)=Sof(C16A)=Sof(C15A)=Sof(H15A)=
 Sof(C14A)=Sof(C13A)=FVAR(1)
7.a Aromatic/amide H refined with riding coordinates:
 C8(H8), C17A(H17A), C15A(H15A), C5(H5), C1(H1A), C4(H4), C3(H3), C2(H2),
 C17B(H17B), C15B(H15B)
7.b Fitted hexagon refined as free rotating group:
 C18(C17B,C16B,C15B,C14B,C13B)
7.c Idealised Me refined as rotating group:
 C10(H10A,H10B,H10C)
;
_olex2_diffrn_ambient_temperature_device 'Oxford Cryosystems'
_olex2_exptl_crystal_mounting_method 'The crystal was mounted on a MITIGEN holder in perfluoroether oil'
_olex2_submission_original_sample_id PSX_49
_olex2_submission_special_instructions 'No special instructions were received'
_oxdiff_exptl_absorpt_empirical_details
;
Empirical correction (ABSPACK) includes:
- Absorption correction using spherical harmonics
- Frame scaling
;
_oxdiff_exptl_absorpt_empirical_full_max 1.692
_oxdiff_exptl_absorpt_empirical_full_min 0.711

loop_
_space_group_symop_operation_xyz
'x, y, z'
'-x, y, -z+1/2'
'x+1/2, y+1/2, z'
'-x+1/2, y+1/2, -z+1/2'
'-x, -y, -z'
'x, -y, z-1/2'
'-x+1/2, -y+1/2, -z'
'x+1/2, -y+1/2, z-1/2'

loop_
_atom_site_label
_atom_site_type_symbol
_atom_site_fract_x
_atom_site_fract_y
_atom_site_fract_z
_atom_site_U_iso_or_equiv
_atom_site_adp_type
_atom_site_occupancy
_atom_site_site_symmetry_order
_atom_site_calc_flag
_atom_site_refinement_flags_posn
_atom_site_refinement_flags_adp
_atom_site_refinement_flags_occupancy
_atom_site_disorder_assembly
_atom_site_disorder_group
S1 S 0.32219(2) 0.67062(3) 0.21620(2) 0.02728(11) Uani 1 1 d . . . . .
Cl1A Cl 0.5449(2) 0.4697(4) 0.4006(4) 0.0597(7) Uani 0.644(19) 1 d . . P A 1
O2 O 0.32124(5) 0.64544(9) 0.10827(8) 0.0402(2) Uani 1 1 d . . . . .
O1 O 0.37021(5) 0.93948(8) 0.31213(8) 0.0395(2) Uani 1 1 d . . . . .
F1A F 0.5044(3) 0.8667(5) 0.4206(6) 0.0540(10) Uani 0.644(19) 1 d . . P A 1
N2 N 0.30517(5) 0.64800(8) 0.43200(8) 0.0255(2) Uani 1 1 d . . . . .
N1 N 0.22016(5) 0.53280(9) 0.36158(9) 0.0289(2) Uani 1 1 d . . . . .
N4 N 0.31230(5) 0.79476(9) 0.23607(9) 0.0301(2) Uani 1 1 d . . . . .
N3 N 0.27422(5) 0.59550(9) 0.24955(9) 0.0305(2) Uani 1 1 d . . . . .
C11 C 0.26815(6) 0.59567(10) 0.35001(10) 0.0258(3) Uani 1 1 d . . . . .
C7 C 0.29393(6) 0.63705(10) 0.52793(10) 0.0254(3) Uani 1 1 d . . . . .
C6 C 0.33561(6) 0.69643(11) 0.61758(10) 0.0286(3) Uani 1 1 d D . . . .
C8 C 0.24545(6) 0.57278(11) 0.54277(10) 0.0301(3) Uani 1 1 d . . . . .
H8 H 0.238153 0.566677 0.611046 0.036 Uiso 1 1 calc R U . . .
C17A C 0.4337(3) 0.5651(3) 0.3168(5) 0.0333(8) Uani 0.644(19) 1 d D . P A 1
H17A H 0.416494 0.496491 0.292961 0.040 Uiso 0.644(19) 1 calc R U P A 1
C16A C 0.4954(3) 0.5797(5) 0.3733(6) 0.0387(9) Uani 0.644(19) 1 d D . P A 1
C15A C 0.52030(17) 0.6790(7) 0.4076(5) 0.0401(10) Uani 0.644(19) 1 d D . P A 1
H15A H 0.563223 0.685717 0.443818 0.048 Uiso 0.644(19) 1 calc R U P A 1
C14A C 0.48212(18) 0.7691(5) 0.3888(6) 0.0352(9) Uani 0.644(19) 1 d D . P A 1
C13A C 0.41983(15) 0.7615(2) 0.3332(4) 0.0288(4) Uani 0.644(19) 1 d D U P A 1
C9 C 0.20861(7) 0.51875(11) 0.45745(11) 0.0314(3) Uani 1 1 d . . . . .
C5 C 0.32907(7) 0.68722(13) 0.72089(11) 0.0367(3) Uani 1 1 d D . . . .
H5 H 0.298435 0.640228 0.734624 0.044 Uiso 1 1 calc R U . . .
C1 C 0.38144(7) 0.76532(13) 0.59958(12) 0.0381(3) Uani 1 1 d D . . . .
H1A H 0.386787 0.772081 0.530010 0.046 Uiso 1 1 calc R U . . .
C10 C 0.15740(8) 0.44385(14) 0.46410(13) 0.0453(4) Uani 1 1 d . . . . .
H10A H 0.121624 0.454622 0.402208 0.068 Uiso 1 1 calc R U . . .
H10B H 0.144942 0.458528 0.529336 0.068 Uiso 1 1 calc R U . . .
H10C H 0.171979 0.369193 0.465111 0.068 Uiso 1 1 calc R U . . .
C4 C 0.36696(8) 0.74615(15) 0.80330(12) 0.0465(4) Uani 1 1 d D . . . .
H4 H 0.361972 0.739464 0.873116 0.056 Uiso 1 1 calc R U . . .
C3 C 0.41183(8) 0.81442(16) 0.78507(13) 0.0513(4) Uani 1 1 d D . . . .
H3 H 0.437610 0.854795 0.841911 0.062 Uiso 1 1 calc R U . . .
C2 C 0.41906(8) 0.82374(16) 0.68274(14) 0.0503(4) Uani 1 1 d D . . . .
H2 H 0.450032 0.870513 0.669835 0.060 Uiso 1 1 calc R U . . .
Cl1B Cl 0.5568(3) 0.5026(11) 0.4270(7) 0.0632(16) Uani 0.356(19) 1 d . . P A 2
C12 C 0.36550(6) 0.84173(11) 0.29339(10) 0.0291(3) Uani 1 1 d . . . . .
C18 C 0.39951(6) 0.65931(11) 0.29849(10) 0.0292(3) Uani 1 1 d DG U . . .
C17B C 0.4439(2) 0.5786(4) 0.3297(7) 0.0356(15) Uani 0.356(19) 1 d G . P A 2
H17B H 0.433105 0.505563 0.311640 0.043 Uiso 0.356(19) 1 calc R U P A 2
C16B C 0.5042(2) 0.6046(8) 0.3873(10) 0.0368(17) Uani 0.356(19) 1 d G . P A 2
C15B C 0.5201(2) 0.7114(10) 0.4137(9) 0.0383(17) Uani 0.356(19) 1 d G . P A 2
H15B H 0.561284 0.729202 0.453067 0.046 Uiso 0.356(19) 1 calc R U P A 2
C14B C 0.4757(4) 0.7922(7) 0.3825(10) 0.0335(15) Uani 0.356(19) 1 d G . P A 2
C13B C 0.4154(3) 0.7661(2) 0.3249(7) 0.0287(5) Uani 0.356(19) 1 d G U P A 2
F1B F 0.4960(6) 0.8942(9) 0.4175(12) 0.0564(18) Uani 0.356(19) 1 d . . P A 2
H1 H 0.1952(9) 0.4998(15) 0.3022(16) 0.045(5) Uiso 1 1 d . . . . .

loop_
_atom_site_aniso_label
_atom_site_aniso_U_11
_atom_site_aniso_U_22
_atom_site_aniso_U_33
_atom_site_aniso_U_23
_atom_site_aniso_U_13
_atom_site_aniso_U_12
S1 0.02870(18) 0.03131(18) 0.02430(17) 0.00071(11) 0.01138(12) -0.00094(11)
Cl1A 0.0515(10) 0.0688(12) 0.0701(12) 0.0412(9) 0.0361(10) 0.0365(8)
O2 0.0479(6) 0.0499(6) 0.0276(5) -0.0040(4) 0.0187(4) -0.0104(5)
O1 0.0501(6) 0.0304(5) 0.0420(5) -0.0019(4) 0.0190(5) -0.0015(4)
F1A 0.0364(16) 0.057(2) 0.0641(17) -0.011(2) 0.0060(13) -0.0101(16)
N2 0.0248(5) 0.0271(5) 0.0263(5) 0.0009(4) 0.0096(4) 0.0036(4)
N1 0.0320(6) 0.0292(5) 0.0289(5) -0.0035(4) 0.0140(5) -0.0039(4)
N4 0.0268(5) 0.0320(6) 0.0323(5) 0.0057(5) 0.0094(4) 0.0032(4)
N3 0.0340(6) 0.0337(6) 0.0274(5) -0.0037(4) 0.0145(4) -0.0061(5)
C11 0.0270(6) 0.0243(6) 0.0287(6) 0.0007(5) 0.0120(5) 0.0029(5)
C7 0.0248(6) 0.0264(6) 0.0258(6) 0.0036(5) 0.0080(5) 0.0097(5)
C6 0.0238(6) 0.0338(7) 0.0272(6) 0.0007(5) 0.0049(5) 0.0109(5)
C8 0.0352(7) 0.0314(6) 0.0268(6) 0.0037(5) 0.0139(5) 0.0036(5)
C17A 0.0323(13) 0.0360(13) 0.0385(18) 0.0119(12) 0.0210(12) 0.0085(10)
C16A 0.0321(15) 0.0499(18) 0.040(2) 0.0195(16) 0.0194(12) 0.0123(14)
C15A 0.0260(12) 0.058(3) 0.0376(17) 0.014(2) 0.0116(11) 0.0118(11)
C14A 0.0256(12) 0.0456(17) 0.0335(17) 0.0064(16) 0.0061(10) 0.0015(11)
C13A 0.0250(8) 0.0394(8) 0.0239(9) 0.0050(7) 0.0095(7) 0.0019(6)
C9 0.0371(7) 0.0291(6) 0.0330(7) 0.0006(5) 0.0183(6) -0.0006(5)
C5 0.0334(7) 0.0467(8) 0.0299(7) -0.0006(6) 0.0082(6) 0.0079(6)
C1 0.0293(7) 0.0498(9) 0.0339(7) -0.0025(6) 0.0060(6) 0.0002(6)
C10 0.0561(10) 0.0469(9) 0.0424(8) -0.0085(7) 0.0295(7) -0.0196(7)
C4 0.0397(8) 0.0682(11) 0.0284(7) -0.0064(7) 0.0039(6) 0.0123(8)
C3 0.0354(8) 0.0699(12) 0.0405(8) -0.0160(8) -0.0036(7) 0.0039(8)
C2 0.0327(8) 0.0658(11) 0.0477(9) -0.0091(8) 0.0027(7) -0.0071(7)
Cl1B 0.0489(16) 0.089(3) 0.063(2) 0.049(2) 0.0353(15) 0.0383(19)
C12 0.0321(6) 0.0312(6) 0.0279(6) 0.0025(5) 0.0148(5) 0.0006(5)
C18 0.0281(5) 0.0349(6) 0.0283(5) 0.0048(4) 0.0143(4) 0.0042(4)
C17B 0.034(2) 0.042(2) 0.036(3) 0.013(2) 0.019(2) 0.0091(16)
C16B 0.027(2) 0.047(3) 0.041(4) 0.021(3) 0.018(2) 0.013(2)
C15B 0.029(2) 0.053(4) 0.034(3) 0.017(3) 0.0088(19) 0.0074(19)
C14B 0.0244(19) 0.042(3) 0.033(3) 0.013(2) 0.0056(17) 0.0032(17)
C13B 0.0249(9) 0.0391(9) 0.0238(11) 0.0048(8) 0.0092(9) 0.0013(8)
F1B 0.036(3) 0.054(3) 0.069(3) -0.004(3) -0.004(2) -0.008(2)

loop_
_atom_type_symbol
_atom_type_description
_atom_type_scat_dispersion_real
_atom_type_scat_dispersion_imag
_atom_type_scat_source
C C 0.0181 0.0091 'International Tables Vol C Tables 4.2.6.8 and 6.1.1.4'
H H 0.0000 0.0000 'International Tables Vol C Tables 4.2.6.8 and 6.1.1.4'
Cl Cl 0.3639 0.7018 'International Tables Vol C Tables 4.2.6.8 and 6.1.1.4'
F F 0.0727 0.0534 'International Tables Vol C Tables 4.2.6.8 and 6.1.1.4'
N N 0.0311 0.0180 'International Tables Vol C Tables 4.2.6.8 and 6.1.1.4'
O O 0.0492 0.0322 'International Tables Vol C Tables 4.2.6.8 and 6.1.1.4'
S S 0.3331 0.5567 'International Tables Vol C Tables 4.2.6.8 and 6.1.1.4'

loop_
_exptl_crystal_face_index_h
_exptl_crystal_face_index_k
_exptl_crystal_face_index_l
_exptl_crystal_face_perp_dist
-12 0 -3 0.1273
7 -4 -7 0.0131
-7 4 7 0.0560
11 0 3 0.1407
6 6 -6 0.0452
-6 -6 6 0.0086
0 8 0 0.0589

loop_
_geom_angle_atom_site_label_1
_geom_angle_atom_site_label_2
_geom_angle_atom_site_label_3
_geom_angle
_geom_angle_site_symmetry_1
_geom_angle_site_symmetry_3
_geom_angle_publ_flag
O2 S1 N4 113.88(6) . . ?
O2 S1 N3 108.11(6) . . ?
O2 S1 C18 109.46(6) . . ?
N4 S1 C18 97.62(6) . . ?
N3 S1 N4 113.43(6) . . ?
N3 S1 C18 114.16(6) . . ?
C11 N2 C7 117.90(11) . . ?
C11 N1 H1 118.4(12) . . ?
C9 N1 C11 121.61(12) . . ?
C9 N1 H1 120.0(12) . . ?
C12 N4 S1 111.65(9) . . ?
C11 N3 S1 121.39(9) . . ?
N2 C11 N1 121.67(11) . . ?
N2 C11 N3 125.31(11) . . ?
N3 C11 N1 112.99(11) . . ?
N2 C7 C6 116.78(11) . . ?
N2 C7 C8 121.93(12) . . ?
C8 C7 C6 121.28(11) . . ?
C5 C6 C7 121.05(12) . . ?
C1 C6 C7 120.21(12) . . ?
C1 C6 C5 118.72(13) . . ?
C7 C8 H8 120.5 . . ?
C9 C8 C7 118.97(12) . . ?
C9 C8 H8 120.5 . . ?
C16A C17A H17A 123.1 . . ?
C18 C17A H17A 123.1 . . ?
C18 C17A C16A 113.8(3) . . ?
C17A C16A Cl1A 119.6(3) . . ?
C15A C16A Cl1A 117.3(3) . . ?
C15A C16A C17A 123.1(3) . . ?
C16A C15A H15A 120.4 . . ?
C16A C15A C14A 119.3(2) . . ?
C14A C15A H15A 120.4 . . ?
F1A C14A C15A 121.2(3) . . ?
F1A C14A C13A 117.6(4) . . ?
C15A C14A C13A 121.2(3) . . ?
C14A C13A C12 135.7(3) . . ?
C18 C13A C14A 115.4(3) . . ?
C18 C13A C12 108.8(2) . . ?
N1 C9 C8 117.88(12) . . ?
N1 C9 C10 118.11(12) . . ?
C8 C9 C10 124.01(12) . . ?
C6 C5 H5 119.8 . . ?
C4 C5 C6 120.41(15) . . ?
C4 C5 H5 119.8 . . ?
C6 C1 H1A 119.9 . . ?
C2 C1 C6 120.28(14) . . ?
C2 C1 H1A 119.9 . . ?
C9 C10 H10A 109.5 . . ?
C9 C10 H10B 109.5 . . ?
C9 C10 H10C 109.5 . . ?
H10A C10 H10B 109.5 . . ?
H10A C10 H10C 109.5 . . ?
H10B C10 H10C 109.5 . . ?
C5 C4 H4 119.7 . . ?
C3 C4 C5 120.66(15) . . ?
C3 C4 H4 119.7 . . ?
C4 C3 H3 120.3 . . ?
C4 C3 C2 119.47(15) . . ?
C2 C3 H3 120.3 . . ?
C1 C2 C3 120.46(16) . . ?
C1 C2 H2 119.8 . . ?
C3 C2 H2 119.8 . . ?
O1 C12 N4 123.19(13) . . ?
O1 C12 C13A 123.23(15) . . ?
O1 C12 C13B 124.69(17) . . ?
N4 C12 C13A 113.57(13) . . ?
N4 C12 C13B 112.06(16) . . ?
C17A C18 S1 124.9(3) . . ?
C13A C18 S1 107.81(16) . . ?
C13A C18 C17A 127.1(3) . . ?
C17B C18 S1 137.2(3) . . ?
C17B C18 C13B 120.0 . . ?
C13B C18 S1 102.5(3) . . ?
C18 C17B H17B 120.0 . . ?
C18 C17B C16B 120.0 . . ?
C16B C17B H17B 120.0 . . ?
C17B C16B Cl1B 118.5(4) . . ?
C15B C16B Cl1B 121.5(4) . . ?
C15B C16B C17B 120.0 . . ?
C16B C15B H15B 120.0 . . ?
C14B C15B C16B 120.0 . . ?
C14B C15B H15B 120.0 . . ?
C15B C14B C13B 120.0 . . ?
F1B C14B C15B 114.8(6) . . ?
F1B C14B C13B 125.2(6) . . ?
C18 C13B C12 115.3(4) . . ?
C14B C13B C12 124.6(4) . . ?
C14B C13B C18 120.0 . . ?

loop_
_geom_bond_atom_site_label_1
_geom_bond_atom_site_label_2
_geom_bond_distance
_geom_bond_site_symmetry_2
_geom_bond_publ_flag
S1 O2 1.4366(10) . ?
S1 N4 1.5861(12) . ?
S1 N3 1.5642(11) . ?
S1 C18 1.7746(13) . ?
Cl1A C16A 1.730(4) . ?
O1 C12 1.2354(17) . ?
F1A C14A 1.331(4) . ?
N2 C11 1.3316(17) . ?
N2 C7 1.3468(15) . ?
N1 C11 1.3634(16) . ?
N1 C9 1.3535(16) . ?
N1 H1 0.92(2) . ?
N4 C12 1.3521(18) . ?
N3 C11 1.3527(16) . ?
C7 C6 1.4803(18) . ?
C7 C8 1.3964(18) . ?
C6 C5 1.3982(18) . ?
C6 C1 1.398(2) . ?
C8 H8 0.9500 . ?
C8 C9 1.368(2) . ?
C17A H17A 0.9500 . ?
C17A C16A 1.386(4) . ?
C17A C18 1.380(3) . ?
C16A C15A 1.376(4) . ?
C15A H15A 0.9500 . ?
C15A C14A 1.386(4) . ?
C14A C13A 1.386(3) . ?
C13A C12 1.545(3) . ?
C13A C18 1.380(3) . ?
C9 C10 1.4911(19) . ?
C5 H5 0.9500 . ?
C5 C4 1.384(2) . ?
C1 H1A 0.9500 . ?
C1 C2 1.385(2) . ?
C10 H10A 0.9800 . ?
C10 H10B 0.9800 . ?
C10 H10C 0.9800 . ?
C4 H4 0.9500 . ?
C4 C3 1.378(3) . ?
C3 H3 0.9500 . ?
C3 C2 1.391(2) . ?
C2 H2 0.9500 . ?
Cl1B C16B 1.707(6) . ?
C12 C13B 1.427(6) . ?
C18 C17B 1.3900 . ?
C18 C13B 1.3900 . ?
C17B H17B 0.9500 . ?
C17B C16B 1.3900 . ?
C16B C15B 1.3900 . ?
C15B H15B 0.9500 . ?
C15B C14B 1.3900 . ?
C14B C13B 1.3900 . ?
C14B F1B 1.380(8) . ?

loop_
_geom_torsion_atom_site_label_1
_geom_torsion_atom_site_label_2
_geom_torsion_atom_site_label_3
_geom_torsion_atom_site_label_4
_geom_torsion
_geom_torsion_site_symmetry_1
_geom_torsion_site_symmetry_2
_geom_torsion_site_symmetry_3
_geom_torsion_site_symmetry_4
_geom_torsion_publ_flag
S1 N4 C12 O1 174.65(10) . . . . ?
S1 N4 C12 C13A -5.3(3) . . . . ?
S1 N4 C12 C13B -2.8(4) . . . . ?
S1 N3 C11 N2 -7.73(18) . . . . ?
S1 N3 C11 N1 174.13(9) . . . . ?
S1 C18 C17B C16B 172.0(4) . . . . ?
S1 C18 C13B C12 8.4(7) . . . . ?
S1 C18 C13B C14B -174.4(3) . . . . ?
Cl1A C16A C15A C14A -179.1(5) . . . . ?
O2 S1 N4 C12 -108.32(10) . . . . ?
O2 S1 N3 C11 175.23(10) . . . . ?
O2 S1 C18 C17A -63.7(3) . . . . ?
O2 S1 C18 C13A 112.0(3) . . . . ?
O2 S1 C18 C17B -62.9(6) . . . . ?
O2 S1 C18 C13B 110.0(4) . . . . ?
O1 C12 C13B C18 178.1(4) . . . . ?
O1 C12 C13B C14B 1.2(6) . . . . ?
F1A C14A C13A C12 1.4(6) . . . . ?
F1A C14A C13A C18 177.7(6) . . . . ?
N2 C7 C6 C5 -177.74(11) . . . . ?
N2 C7 C6 C1 3.95(17) . . . . ?
N2 C7 C8 C9 0.51(19) . . . . ?
N4 S1 N3 C11 -57.48(12) . . . . ?
N4 S1 C18 C17A 177.6(3) . . . . ?
N4 S1 C18 C13A -6.7(3) . . . . ?
N4 S1 C18 C17B 178.4(6) . . . . ?
N4 S1 C18 C13B -8.8(4) . . . . ?
N4 C12 C13B C18 -4.5(8) . . . . ?
N4 C12 C13B C14B 178.6(3) . . . . ?
N3 S1 N4 C12 127.46(9) . . . . ?
N3 S1 C18 C17A 57.6(3) . . . . ?
N3 S1 C18 C13A -126.7(3) . . . . ?
N3 S1 C18 C17B 58.4(6) . . . . ?
N3 S1 C18 C13B -128.7(4) . . . . ?
C11 N2 C7 C6 -179.76(10) . . . . ?
C11 N2 C7 C8 0.34(17) . . . . ?
C11 N1 C9 C8 2.18(19) . . . . ?
C11 N1 C9 C10 -176.68(13) . . . . ?
C7 N2 C11 N1 0.07(17) . . . . ?
C7 N2 C11 N3 -177.92(12) . . . . ?
C7 C6 C5 C4 -177.72(13) . . . . ?
C7 C6 C1 C2 177.79(13) . . . . ?
C7 C8 C9 N1 -1.73(19) . . . . ?
C7 C8 C9 C10 177.06(14) . . . . ?
C6 C7 C8 C9 -179.39(12) . . . . ?
C6 C5 C4 C3 -0.3(2) . . . . ?
C6 C1 C2 C3 0.1(3) . . . . ?
C8 C7 C6 C5 2.16(18) . . . . ?
C8 C7 C6 C1 -176.16(13) . . . . ?
C17A C16A C15A C14A 2.3(4) . . . . ?
C16A C17A C18 S1 172.5(3) . . . . ?
C16A C17A C18 C13A -2.5(3) . . . . ?
C16A C15A C14A F1A -179.9(6) . . . . ?
C16A C15A C14A C13A -2.1(4) . . . . ?
C15A C14A C13A C12 -176.5(6) . . . . ?
C15A C14A C13A C18 -0.3(3) . . . . ?
C14A C13A C12 O1 -3.3(5) . . . . ?
C14A C13A C12 N4 176.6(3) . . . . ?
C14A C13A C18 S1 -172.9(2) . . . . ?
C14A C13A C18 C17A 2.7(3) . . . . ?
C9 N1 C11 N2 -1.38(19) . . . . ?
C9 N1 C11 N3 176.84(12) . . . . ?
C5 C6 C1 C2 -0.6(2) . . . . ?
C5 C4 C3 C2 -0.2(3) . . . . ?
C1 C6 C5 C4 0.6(2) . . . . ?
C4 C3 C2 C1 0.2(3) . . . . ?
Cl1B C16B C15B C14B -178.3(10) . . . . ?
C12 C13A C18 S1 4.3(4) . . . . ?
C12 C13A C18 C17A 179.9(4) . . . . ?
C18 S1 N4 C12 6.94(10) . . . . ?
C18 S1 N3 C11 53.17(12) . . . . ?
C18 C17A C16A Cl1A -178.8(6) . . . . ?
C18 C17A C16A C15A -0.2(4) . . . . ?
C18 C13A C12 O1 -179.7(2) . . . . ?
C18 C13A C12 N4 0.3(4) . . . . ?
C18 C17B C16B Cl1B 178.3(10) . . . . ?
C18 C17B C16B C15B 0.0 . . . . ?
C17B C18 C13B C12 -177.1(8) . . . . ?
C17B C18 C13B C14B 0.0 . . . . ?
C17B C16B C15B C14B 0.0 . . . . ?
C16B C15B C14B C13B 0.0 . . . . ?
C16B C15B C14B F1B 177.1(11) . . . . ?
C15B C14B C13B C12 176.8(9) . . . . ?
C15B C14B C13B C18 0.0 . . . . ?
C13B C18 C17B C16B 0.0 . . . . ?
F1B C14B C13B C12 0.1(9) . . . . ?
F1B C14B C13B C18 -176.8(12) . . . . ?

loop_
_exptl_oxdiff_crystal_face_indexfrac_h
_exptl_oxdiff_crystal_face_indexfrac_k
_exptl_oxdiff_crystal_face_indexfrac_l
_exptl_oxdiff_crystal_face_x
_exptl_oxdiff_crystal_face_y
_exptl_oxdiff_crystal_face_z
-12.0000 -0.0000 -3.0000 0.0174 0.0009 1.0225
7.0000 -4.0000 -7.0000 0.8139 -0.5856 0.0176
-7.0000 4.0000 7.0000 -0.8139 0.5856 -0.0176
11.0000 -0.0000 3.0000 -0.0266 0.0218 -0.9551
6.0000 6.0000 -6.0000 -0.3681 -0.9882 0.0336
-6.0000 -6.0000 6.0000 0.3681 0.9882 -0.0336
-0.0000 8.0000 0.0000 -0.9043 -0.4125 0.0157
